data_4310431
loop_
_publ_author_name
'Eric Rivard'
'Alan J. Lough'
'Tristram Chivers'
'Ian Manners'

_publ_section_title
;
 Synthesis of Linear and Cyclic Carbophosphazenes via an Oxidative
 Chlorination Strategy
;
_journal_name_full 'Inorganic Chemistry'
_journal_page_first 802
_journal_page_last 811
_journal_paper_doi 10.1021/ic034954c
_journal_volume 43
_journal_year 2004
_chemical_formula_moiety 'C23 H25 Cl N2 P, Cl'
_chemical_formula_sum 'C23 H25 Cl2 N2 P'
_chemical_formula_weight 431.32
_chemical_name_systematic
; 
 ? 
;
_space_group_IT_number 61
_symmetry_cell_setting orthorhombic
_symmetry_space_group_name_Hall '-P 2ac 2ab'
_symmetry_space_group_name_H-M 'P b c a'
_atom_sites_solution_hydrogens geom
_atom_sites_solution_primary direct
_atom_sites_solution_secondary difmap
_audit_creation_method SHELXL-97
_cell_angle_alpha 90.00
_cell_angle_beta 90.00
_cell_angle_gamma 90.00
_cell_formula_units_Z 8
_cell_length_a 22.4710(1)
_cell_length_b 8.7260(4)
_cell_length_c 22.9941(5)
_cell_measurement_reflns_used 44349
_cell_measurement_temperature 150(1)
_cell_measurement_theta_max 27.5
_cell_measurement_theta_min 2.6
_cell_volume 4508.7(2)
_computing_cell_refinement 'Denzo-SMN (Otwinowski & Minor, 1997)'
_computing_data_collection 'Collect (Nonius BV, 1997-2002)'
_computing_data_reduction Denzo-SMN
_computing_molecular_graphics 'SHELXTL V6.12'
_computing_publication_material 'SHELXTL V6.12'
_computing_structure_refinement 'SHELXTL V6.12(Sheldrick, 2001)'
_computing_structure_solution 'SIR-92 (Altomare et al., 1993)'
_diffrn_ambient_temperature 150(1)
_diffrn_detector_area_resol_mean 9
_diffrn_measured_fraction_theta_full 0.999
_diffrn_measured_fraction_theta_max 0.999
_diffrn_measurement_device_type 'Nonius KappaCCD'
_diffrn_measurement_method '\f scans and \w scans with \k offsets'
_diffrn_radiation_monochromator graphite
_diffrn_radiation_source 'fine-focus sealed tube'
_diffrn_radiation_type MoK\a
_diffrn_radiation_wavelength 0.71073
_diffrn_reflns_av_R_equivalents 0.1330
_diffrn_reflns_av_sigmaI/netI 0.0728
_diffrn_reflns_limit_h_max 29
_diffrn_reflns_limit_h_min -28
_diffrn_reflns_limit_k_max 11
_diffrn_reflns_limit_k_min -10
_diffrn_reflns_limit_l_max 27
_diffrn_reflns_limit_l_min -29
_diffrn_reflns_number 36451
_diffrn_reflns_theta_full 27.50
_diffrn_reflns_theta_max 27.50
_diffrn_reflns_theta_min 2.66
_diffrn_standards_decay_% 0
_diffrn_standards_number 0
_exptl_absorpt_coefficient_mu 0.370
_exptl_absorpt_correction_T_max 1.000
_exptl_absorpt_correction_T_min 0.610
_exptl_absorpt_correction_type multi-scan
_exptl_absorpt_process_details
; 
multi-scan from symmetry-related measurements 
 Sortav (Blessing 1995) 
;
_exptl_crystal_density_diffrn 1.271
_exptl_crystal_density_method 'not measured'
_exptl_crystal_description needle
_exptl_crystal_F_000 1808
_exptl_crystal_size_max 0.28
_exptl_crystal_size_mid 0.12
_exptl_crystal_size_min 0.08
_refine_diff_density_max 0.387
_refine_diff_density_min -0.484
_refine_diff_density_rms 0.075
_refine_ls_extinction_coef 0.0023(6)
_refine_ls_extinction_expression Fc^*^=kFc[1+0.001xFc^2^\l^3^/sin(2\q)]^-1/4^
_refine_ls_extinction_method SHELXL
_refine_ls_goodness_of_fit_ref 1.027
_refine_ls_hydrogen_treatment mixed
_refine_ls_matrix_type full
_refine_ls_number_parameters 258
_refine_ls_number_reflns 5178
_refine_ls_number_restraints 0
_refine_ls_restrained_S_all 1.027
_refine_ls_R_factor_all 0.0907
_refine_ls_R_factor_gt 0.0549
_refine_ls_shift/su_max 0.001
_refine_ls_shift/su_mean 0.000
_refine_ls_structure_factor_coef Fsqd
_refine_ls_weighting_details 'calc w=1/[\s^2^(Fo^2^)+(0.0710P)^2^+1.4549P] where P=(Fo^2^+2Fc^2^)/3'
_refine_ls_weighting_scheme calc
_refine_ls_wR_factor_gt 0.1292
_refine_ls_wR_factor_ref 0.1482
_reflns_number_gt 3556
_reflns_number_total 5178
_reflns_threshold_expression >2sigma(I)
_cod_data_source_file ic034954csi20031103_051734_3.cif
_cod_data_source_block compound(6)
_cod_depositor_comments
;
The following automatic conversions were performed:
'_symmetry_cell_setting' value 'Orthorhombic' changed to 'orthorhombic'
according to '/home/saulius/struct/CIF-dictionaries/cif_core.dic'
dictionary named 'cif_core.dic' version 2.4.1 from 2010-06-29.

Automatic conversion script
Id: cif_fix_enum 1527 2010-12-29 10:47:43Z saulius 
;
_cod_database_code 4310431

loop_
_symmetry_equiv_pos_as_xyz
'x, y, z'
'-x+1/2, -y, z+1/2'
'-x, y+1/2, -z+1/2'
'x+1/2, -y+1/2, -z'
'-x, -y, -z'
'x-1/2, y, -z-1/2'
'x, -y-1/2, z-1/2'
'-x-1/2, y-1/2, z'

loop_
_atom_site_label
_atom_site_type_symbol
_atom_site_fract_x
_atom_site_fract_y
_atom_site_fract_z
_atom_site_U_iso_or_equiv
_atom_site_adp_type
_atom_site_occupancy
_atom_site_symmetry_multiplicity
_atom_site_calc_flag
_atom_site_refinement_flags
_atom_site_disorder_assembly
_atom_site_disorder_group
Cl1 Cl 0.21873(3) 0.68122(7) 0.36396(3) 0.0399(2) Uani 1 1 d . . .
Cl2 Cl 0.10910(3) 1.12999(8) 0.59814(3) 0.0470(2) Uani 1 1 d . . .
P1 P 0.15577(3) 0.83367(7) 0.33886(3) 0.03029(18) Uani 1 1 d . . .
N1 N 0.10262(9) 1.0927(2) 0.46329(9) 0.0316(5) Uani 1 1 d . . .
N2 N 0.13551(10) 0.9591(2) 0.38321(9) 0.0382(5) Uani 1 1 d . . .
C1 C 0.13164(10) 0.9769(3) 0.44017(10) 0.0291(5) Uani 1 1 d . . .
C2 C 0.16338(11) 0.8724(3) 0.48114(10) 0.0302(5) Uani 1 1 d . . .
C3 C 0.13287(14) 0.7688(4) 0.51535(14) 0.0552(8) Uani 1 1 d . . .
H3A H 0.0907 0.7636 0.5139 0.066 Uiso 1 1 calc R . .
C4 C 0.16511(19) 0.6710(4) 0.55246(15) 0.0695(10) Uani 1 1 d . . .
H4A H 0.1446 0.5986 0.5759 0.083 Uiso 1 1 calc R . .
C5 C 0.22558(16) 0.6796(3) 0.55499(13) 0.0524(8) Uani 1 1 d . . .
H5A H 0.2470 0.6130 0.5801 0.063 Uiso 1 1 calc R . .
C6 C 0.25564(14) 0.7831(3) 0.52164(12) 0.0481(7) Uani 1 1 d . . .
H6A H 0.2978 0.7892 0.5240 0.058 Uiso 1 1 calc R . .
C7 C 0.22502(12) 0.8789(3) 0.48451(12) 0.0388(6) Uani 1 1 d . . .
H7A H 0.2463 0.9499 0.4611 0.047 Uiso 1 1 calc R . .
C8 C 0.07131(11) 1.2177(3) 0.43118(12) 0.0383(6) Uani 1 1 d . . .
C9 C 0.04449(15) 1.3222(4) 0.47782(15) 0.0593(9) Uani 1 1 d . . .
H9A H 0.0764 1.3645 0.5020 0.089 Uiso 1 1 calc R . .
H9B H 0.0172 1.2628 0.5022 0.089 Uiso 1 1 calc R . .
H9C H 0.0227 1.4060 0.4591 0.089 Uiso 1 1 calc R . .
C10 C 0.11611(13) 1.3075(3) 0.39475(14) 0.0473(7) Uani 1 1 d . . .
H10A H 0.1474 1.3484 0.4201 0.071 Uiso 1 1 calc R . .
H10B H 0.0958 1.3923 0.3751 0.071 Uiso 1 1 calc R . .
H10C H 0.1339 1.2394 0.3657 0.071 Uiso 1 1 calc R . .
C11 C 0.02150(12) 1.1519(3) 0.39317(14) 0.0460(7) Uani 1 1 d . . .
H11A H 0.0388 1.0861 0.3630 0.069 Uiso 1 1 calc R . .
H11B H -0.0005 1.2359 0.3748 0.069 Uiso 1 1 calc R . .
H11C H -0.0057 1.0914 0.4174 0.069 Uiso 1 1 calc R . .
C12 C 0.09561(11) 0.7140(3) 0.31564(11) 0.0334(5) Uani 1 1 d . . .
C13 C 0.04284(12) 0.7060(3) 0.34711(12) 0.0400(6) Uani 1 1 d . . .
H13A H 0.0369 0.7690 0.3803 0.048 Uiso 1 1 calc R . .
C14 C -0.00096(12) 0.6048(3) 0.32930(14) 0.0490(7) Uani 1 1 d . . .
H14A H -0.0373 0.5986 0.3503 0.059 Uiso 1 1 calc R . .
C15 C 0.00776(13) 0.5126(3) 0.28107(14) 0.0492(7) Uani 1 1 d . . .
H15A H -0.0221 0.4412 0.2701 0.059 Uiso 1 1 calc R . .
C16 C 0.05939(13) 0.5231(3) 0.24864(13) 0.0482(7) Uani 1 1 d . . .
H16A H 0.0646 0.4617 0.2149 0.058 Uiso 1 1 calc R . .
C17 C 0.10351(12) 0.6243(3) 0.26600(12) 0.0395(6) Uani 1 1 d . . .
H17A H 0.1392 0.6326 0.2441 0.047 Uiso 1 1 calc R . .
C18 C 0.18592(11) 0.9286(3) 0.27686(10) 0.0335(5) Uani 1 1 d . . .
C19 C 0.14918(13) 1.0395(3) 0.25100(12) 0.0422(6) Uani 1 1 d . . .
H19A H 0.1120 1.0644 0.2682 0.051 Uiso 1 1 calc R . .
C20 C 0.16696(16) 1.1118(3) 0.20098(13) 0.0533(8) Uani 1 1 d . . .
H20A H 0.1421 1.1864 0.1832 0.064 Uiso 1 1 calc R . .
C21 C 0.22131(17) 1.0751(3) 0.17662(13) 0.0584(9) Uani 1 1 d . . .
H21A H 0.2334 1.1244 0.1417 0.070 Uiso 1 1 calc R . .
C22 C 0.25829(15) 0.9686(3) 0.20181(13) 0.0524(8) Uani 1 1 d . . .
H22A H 0.2958 0.9463 0.1848 0.063 Uiso 1 1 calc R . .
C23 C 0.24067(13) 0.8936(3) 0.25229(12) 0.0412(6) Uani 1 1 d . . .
H23A H 0.2658 0.8193 0.2698 0.049 Uiso 1 1 calc R . .
H1N H 0.1036(18) 1.103(4) 0.5101(18) 0.087(12) Uiso 1 1 d . . .

loop_
_atom_site_aniso_label
_atom_site_aniso_U_11
_atom_site_aniso_U_22
_atom_site_aniso_U_33
_atom_site_aniso_U_23
_atom_site_aniso_U_13
_atom_site_aniso_U_12
Cl1 0.0419(4) 0.0395(3) 0.0382(4) -0.0037(3) -0.0082(3) 0.0169(3)
Cl2 0.0496(4) 0.0542(4) 0.0370(4) -0.0124(3) 0.0079(3) -0.0125(3)
P1 0.0323(3) 0.0314(3) 0.0272(3) -0.0019(2) -0.0024(2) 0.0089(3)
N1 0.0291(11) 0.0310(10) 0.0348(11) -0.0057(8) -0.0002(9) 0.0053(8)
N2 0.0492(14) 0.0359(11) 0.0295(11) -0.0019(9) -0.0028(9) 0.0171(10)
C1 0.0254(12) 0.0291(11) 0.0326(13) -0.0036(9) 0.0001(9) 0.0008(9)
C2 0.0352(14) 0.0279(11) 0.0274(12) -0.0015(9) 0.0017(10) 0.0024(10)
C3 0.0468(18) 0.0633(19) 0.0556(19) 0.0196(16) 0.0019(14) -0.0100(15)
C4 0.089(3) 0.061(2) 0.058(2) 0.0306(17) 0.0008(19) -0.0105(19)
C5 0.072(2) 0.0447(16) 0.0406(16) 0.0035(12) -0.0139(15) 0.0093(15)
C6 0.0515(18) 0.0508(17) 0.0420(16) -0.0030(13) -0.0136(13) 0.0166(14)
C7 0.0376(14) 0.0436(14) 0.0351(14) 0.0048(11) -0.0045(11) 0.0019(11)
C8 0.0327(14) 0.0345(13) 0.0479(16) -0.0068(11) -0.0055(11) 0.0086(11)
C9 0.0547(19) 0.0562(18) 0.067(2) -0.0214(15) -0.0057(16) 0.0282(15)
C10 0.0426(16) 0.0318(13) 0.067(2) 0.0042(13) -0.0097(14) 0.0055(11)
C11 0.0318(15) 0.0436(15) 0.0626(19) -0.0044(13) -0.0117(13) 0.0057(12)
C12 0.0325(13) 0.0329(12) 0.0347(13) 0.0018(10) -0.0007(10) 0.0075(10)
C13 0.0367(15) 0.0402(14) 0.0430(15) 0.0007(11) 0.0035(11) 0.0080(11)
C14 0.0303(14) 0.0518(16) 0.065(2) 0.0082(15) 0.0049(13) 0.0043(12)
C15 0.0369(16) 0.0453(15) 0.065(2) -0.0009(14) -0.0106(14) 0.0023(12)
C16 0.0458(18) 0.0474(16) 0.0516(17) -0.0096(13) -0.0089(13) 0.0047(13)
C17 0.0348(14) 0.0444(14) 0.0394(14) -0.0053(11) 0.0014(11) 0.0025(11)
C18 0.0381(14) 0.0336(12) 0.0288(12) -0.0039(10) -0.0057(10) -0.0035(10)
C19 0.0423(16) 0.0419(15) 0.0426(15) 0.0066(12) -0.0108(12) -0.0074(12)
C20 0.074(2) 0.0444(16) 0.0417(17) 0.0088(13) -0.0148(15) -0.0158(15)
C21 0.095(3) 0.0439(16) 0.0367(16) -0.0009(13) 0.0019(16) -0.0297(18)
C22 0.065(2) 0.0476(16) 0.0444(17) -0.0168(13) 0.0169(15) -0.0214(15)
C23 0.0445(16) 0.0421(14) 0.0371(14) -0.0131(11) 0.0031(12) -0.0044(12)

loop_
_atom_type_symbol
_atom_type_description
_atom_type_scat_dispersion_real
_atom_type_scat_dispersion_imag
_atom_type_scat_source
C C 0.0033 0.0016 'International Tables Vol C Tables 4.2.6.8 and 6.1.1.4'
H H 0.0000 0.0000 'International Tables Vol C Tables 4.2.6.8 and 6.1.1.4'
N N 0.0061 0.0033 'International Tables Vol C Tables 4.2.6.8 and 6.1.1.4'
P P 0.1023 0.0942 'International Tables Vol C Tables 4.2.6.8 and 6.1.1.4'
Cl Cl 0.1484 0.1585 'International Tables Vol C Tables 4.2.6.8 and 6.1.1.4'

loop_
_geom_angle_atom_site_label_1
_geom_angle_atom_site_label_2
_geom_angle_atom_site_label_3
_geom_angle
_geom_angle_site_symmetry_1
_geom_angle_site_symmetry_3
_geom_angle_publ_flag
N2 P1 C18 107.87(12) . . ?
N2 P1 C12 112.53(12) . . ?
C18 P1 C12 108.64(11) . . ?
N2 P1 Cl1 118.50(9) . . ?
C18 P1 Cl1 105.53(9) . . ?
C12 P1 Cl1 103.25(8) . . ?
C1 N1 C8 126.5(2) . . ?
C1 N2 P1 138.38(18) . . ?
N1 C1 N2 121.6(2) . . ?
N1 C1 C2 116.8(2) . . ?
N2 C1 C2 121.5(2) . . ?
C3 C2 C7 119.4(2) . . ?
C3 C2 C1 121.5(2) . . ?
C7 C2 C1 119.1(2) . . ?
C2 C3 C4 119.1(3) . . ?
C5 C4 C3 120.4(3) . . ?
C4 C5 C6 120.4(3) . . ?
C5 C6 C7 120.2(3) . . ?
C6 C7 C2 120.5(3) . . ?
N1 C8 C10 109.6(2) . . ?
N1 C8 C9 105.9(2) . . ?
C10 C8 C9 109.8(2) . . ?
N1 C8 C11 110.6(2) . . ?
C10 C8 C11 111.2(2) . . ?
C9 C8 C11 109.6(2) . . ?
C13 C12 C17 120.4(2) . . ?
C13 C12 P1 121.2(2) . . ?
C17 C12 P1 118.37(19) . . ?
C14 C13 C12 118.9(3) . . ?
C15 C14 C13 120.5(3) . . ?
C16 C15 C14 120.8(3) . . ?
C15 C16 C17 119.2(3) . . ?
C16 C17 C12 120.1(3) . . ?
C23 C18 C19 120.0(2) . . ?
C23 C18 P1 124.1(2) . . ?
C19 C18 P1 115.8(2) . . ?
C20 C19 C18 120.1(3) . . ?
C19 C20 C21 119.4(3) . . ?
C22 C21 C20 121.4(3) . . ?
C21 C22 C23 119.9(3) . . ?
C18 C23 C22 119.3(3) . . ?

loop_
_geom_bond_atom_site_label_1
_geom_bond_atom_site_label_2
_geom_bond_distance
_geom_bond_site_symmetry_2
_geom_bond_publ_flag
Cl1 P1 2.0259(8) . ?
P1 N2 1.564(2) . ?
P1 C18 1.783(3) . ?
P1 C12 1.790(3) . ?
N1 C1 1.315(3) . ?
N1 C8 1.494(3) . ?
N2 C1 1.322(3) . ?
C1 C2 1.493(3) . ?
C2 C3 1.380(4) . ?
C2 C7 1.388(4) . ?
C3 C4 1.407(5) . ?
C4 C5 1.362(5) . ?
C5 C6 1.364(4) . ?
C6 C7 1.379(4) . ?
C8 C10 1.526(4) . ?
C8 C9 1.531(4) . ?
C8 C11 1.532(4) . ?
C12 C13 1.391(4) . ?
C12 C17 1.395(3) . ?
C13 C14 1.384(4) . ?
C14 C15 1.384(4) . ?
C15 C16 1.382(4) . ?
C16 C17 1.386(4) . ?
C18 C23 1.388(4) . ?
C18 C19 1.404(4) . ?
C19 C20 1.371(4) . ?
C20 C21 1.381(5) . ?
C21 C22 1.374(5) . ?
C22 C23 1.390(4) . ?

loop_
_geom_hbond_atom_site_label_D
_geom_hbond_atom_site_label_H
_geom_hbond_atom_site_label_A
_geom_hbond_distance_DH
_geom_hbond_distance_HA
_geom_hbond_distance_DA
_geom_hbond_angle_DHA
_geom_hbond_site_symmetry_A
N1 H1N Cl2 1.08(4) 2.04(4) 3.121(2) 177(3) .

loop_
_cod_related_entry_id
_cod_related_entry_database
_cod_related_entry_code
1 ChemSpider 30660875
